data_4117357
loop_
_publ_author_name
'Michael E. Tauchert'
'Christopher D. Incarvito'
'Arnold L. Rheingold'
'Robert G. Bergman'
'Jonathan A. Ellman'

_publ_contact_author_address
;
Department of Chemistry
Yale University
New Haven, CT 06520
United States
;
_publ_contact_author_email jonathan.ellman@yale.edu
_publ_contact_author_name 'Jonathan A. Ellman'
_publ_section_title
;
 Mechanism of the Rhodium(III)-Catalyzed Arylation of Imines via C-H Bond
 Functionalization: Inhibition by Substrate
;
_journal_name_full 'Journal of the American Chemical Society'
_journal_page_first 1482
_journal_page_last 1485
_journal_paper_doi 10.1021/ja211110h
_journal_volume 134
_journal_year 2012
_chemical_formula_sum 'C33 H38 Cl2 F6 N2 O2 Rh Sb'
_chemical_formula_weight 904.21
_chemical_name_common 'complex 4d'
_chemical_name_systematic
; 
 complex 4d
;
_space_group_IT_number 14
_symmetry_cell_setting monoclinic
_symmetry_space_group_name_Hall '-P 2ybc'
_symmetry_space_group_name_H-M 'P 1 21/c 1'
_atom_sites_solution_hydrogens geom
_atom_sites_solution_primary direct
_atom_sites_solution_secondary difmap
_audit_creation_method SHELXL-97
_cell_angle_alpha 90.00
_cell_angle_beta 100.0660(10)
_cell_angle_gamma 90.00
_cell_formula_units_Z 4
_cell_length_a 18.8446(9)
_cell_length_b 9.9469(4)
_cell_length_c 19.9152(9)
_cell_measurement_reflns_used 7951
_cell_measurement_temperature 123(2)
_cell_measurement_theta_max 25.38
_cell_measurement_theta_min 2.51
_cell_volume 3675.5(3)
_computing_cell_refinement 'Bruker SAINT'
_computing_data_collection 'Bruker APEX2'
_computing_data_reduction 'Bruker SAINT'
_computing_molecular_graphics 'Bruker SHELXTL'
_computing_publication_material 'Bruker SHELXTL'
_computing_structure_refinement 'SHELXL-97 (Sheldrick, 1997)'
_computing_structure_solution 'SHELXS-97 (Sheldrick, 1990)'
_diffrn_ambient_temperature 123(2)
_diffrn_measured_fraction_theta_full 1.000
_diffrn_measured_fraction_theta_max 0.995
_diffrn_measurement_device_type 'Bruker APEX-II CCD'
_diffrn_measurement_method '\f and \w scans'
_diffrn_radiation_monochromator graphite
_diffrn_radiation_source 'fine-focus sealed tube'
_diffrn_radiation_type MoK\a
_diffrn_radiation_wavelength 0.71073
_diffrn_reflns_av_R_equivalents 0.0328
_diffrn_reflns_av_sigmaI/netI 0.0231
_diffrn_reflns_limit_h_max 22
_diffrn_reflns_limit_h_min -22
_diffrn_reflns_limit_k_max 11
_diffrn_reflns_limit_k_min -7
_diffrn_reflns_limit_l_max 24
_diffrn_reflns_limit_l_min -23
_diffrn_reflns_number 33709
_diffrn_reflns_theta_full 25.00
_diffrn_reflns_theta_max 25.45
_diffrn_reflns_theta_min 2.20
_exptl_absorpt_coefficient_mu 1.391
_exptl_absorpt_correction_T_max 0.8969
_exptl_absorpt_correction_T_min 0.6271
_exptl_absorpt_correction_type multi-scan
_exptl_absorpt_process_details SADABS
_exptl_crystal_colour yellow
_exptl_crystal_density_diffrn 1.634
_exptl_crystal_description plate
_exptl_crystal_F_000 1800
_exptl_crystal_size_max 0.37
_exptl_crystal_size_mid 0.30
_exptl_crystal_size_min 0.08
_refine_diff_density_max 0.775
_refine_diff_density_min -0.671
_refine_diff_density_rms 0.072
_refine_ls_extinction_method none
_refine_ls_goodness_of_fit_ref 1.059
_refine_ls_hydrogen_treatment constr
_refine_ls_matrix_type full
_refine_ls_number_parameters 431
_refine_ls_number_reflns 6747
_refine_ls_number_restraints 0
_refine_ls_restrained_S_all 1.059
_refine_ls_R_factor_all 0.0289
_refine_ls_R_factor_gt 0.0225
_refine_ls_shift/su_max 0.002
_refine_ls_shift/su_mean 0.000
_refine_ls_structure_factor_coef Fsqd
_refine_ls_weighting_details 'calc w=1/[\s^2^(Fo^2^)+(0.0430P)^2^+0.9000P] where P=(Fo^2^+2Fc^2^)/3'
_refine_ls_weighting_scheme calc
_refine_ls_wR_factor_gt 0.0636
_refine_ls_wR_factor_ref 0.0681
_reflns_number_gt 5879
_reflns_number_total 6747
_reflns_threshold_expression >2sigma(I)
_cod_data_source_file ja211110h_si_002_4.cif
_cod_data_source_block complex4d
_cod_database_code 4117357

loop_
_symmetry_equiv_pos_as_xyz
'x, y, z'
'-x, y+1/2, -z+1/2'
'-x, -y, -z'
'x, -y-1/2, z-1/2'

loop_
_atom_site_label
_atom_site_type_symbol
_atom_site_fract_x
_atom_site_fract_y
_atom_site_fract_z
_atom_site_U_iso_or_equiv
_atom_site_adp_type
_atom_site_occupancy
_atom_site_symmetry_multiplicity
_atom_site_calc_flag
_atom_site_refinement_flags
Sb1 Sb 0.418683(9) 0.719265(17) 0.079310(8) 0.01808(6) Uani 1 1 d .
Rh1 Rh 0.273872(10) 0.473426(18) 0.316093(9) 0.01350(6) Uani 1 1 d .
Cl1 Cl 0.16096(6) -0.29531(10) 0.55847(5) 0.0560(3) Uani 1 1 d .
Cl2 Cl 0.14671(6) -0.09289(10) 0.45114(5) 0.0581(3) Uani 1 1 d .
F1 F 0.49887(10) 0.83003(19) 0.09240(12) 0.0554(6) Uani 1 1 d .
F2 F 0.35800(10) 0.86894(16) 0.06295(9) 0.0377(4) Uani 1 1 d .
F3 F 0.33805(9) 0.60606(19) 0.06754(12) 0.0539(6) Uani 1 1 d .
F4 F 0.47640(9) 0.56479(16) 0.09445(8) 0.0316(4) Uani 1 1 d .
F5 F 0.41677(15) 0.72915(19) 0.17232(9) 0.0625(7) Uani 1 1 d .
F6 F 0.41952(12) 0.70794(18) -0.01357(8) 0.0500(5) Uani 1 1 d .
O1 O 0.12463(9) 0.31853(18) 0.40159(8) 0.0215(4) Uani 1 1 d .
O2 O 0.19901(9) 0.49767(16) 0.39031(8) 0.0175(4) Uani 1 1 d .
N1 N 0.32891(11) 0.3450(2) 0.39212(10) 0.0158(4) Uani 1 1 d .
N2 N 0.19254(11) 0.33087(19) 0.31699(9) 0.0142(4) Uani 1 1 d .
C1 C 0.35161(14) 0.4001(3) 0.45399(12) 0.0208(5) Uani 1 1 d .
H1A H 0.3477 0.4947 0.4589 0.025 Uiso 1 1 calc R
C2 C 0.38039(15) 0.3247(3) 0.51056(13) 0.0262(6) Uani 1 1 d .
H2A H 0.3959 0.3666 0.5535 0.031 Uiso 1 1 calc R
C3 C 0.38604(16) 0.1870(3) 0.50322(13) 0.0288(6) Uani 1 1 d .
H3A H 0.4052 0.1322 0.5411 0.035 Uiso 1 1 calc R
C4 C 0.36323(15) 0.1308(3) 0.43966(13) 0.0233(6) Uani 1 1 d .
H4A H 0.3668 0.0365 0.4337 0.028 Uiso 1 1 calc R
C5 C 0.33514(13) 0.2112(2) 0.38447(12) 0.0166(5) Uani 1 1 d .
C6 C 0.31801(13) 0.1488(2) 0.31446(12) 0.0161(5) Uani 1 1 d .
C7 C 0.37681(14) 0.0932(2) 0.29060(13) 0.0217(5) Uani 1 1 d .
H7A H 0.4235 0.1000 0.3177 0.026 Uiso 1 1 calc R
C8 C 0.36850(15) 0.0276(3) 0.22781(13) 0.0238(6) Uani 1 1 d .
H8A H 0.4091 -0.0097 0.2122 0.029 Uiso 1 1 calc R
C9 C 0.30082(15) 0.0176(3) 0.18855(13) 0.0238(6) Uani 1 1 d .
H9A H 0.2946 -0.0259 0.1454 0.029 Uiso 1 1 calc R
C10 C 0.24191(14) 0.0712(2) 0.21223(12) 0.0196(5) Uani 1 1 d .
H10A H 0.1955 0.0629 0.1849 0.024 Uiso 1 1 calc R
C11 C 0.24858(13) 0.1368(2) 0.27485(12) 0.0155(5) Uani 1 1 d .
C12 C 0.18259(13) 0.1877(2) 0.30163(12) 0.0161(5) Uani 1 1 d .
H12A H 0.1808 0.1399 0.3455 0.019 Uiso 1 1 calc R
C13 C 0.11128(13) 0.1608(3) 0.25353(12) 0.0176(5) Uani 1 1 d .
C14 C 0.08031(14) 0.2592(3) 0.20847(13) 0.0220(6) Uani 1 1 d .
H14A H 0.1031 0.3442 0.2077 0.026 Uiso 1 1 calc R
C15 C 0.01593(15) 0.2339(3) 0.16428(14) 0.0283(6) Uani 1 1 d .
H15A H -0.0056 0.3022 0.1341 0.034 Uiso 1 1 calc R
C16 C -0.01662(15) 0.1099(3) 0.16427(14) 0.0326(7) Uani 1 1 d .
H16A H -0.0600 0.0922 0.1333 0.039 Uiso 1 1 calc R
C17 C 0.01360(17) 0.0115(3) 0.20917(15) 0.0351(7) Uani 1 1 d .
H17A H -0.0092 -0.0737 0.2094 0.042 Uiso 1 1 calc R
C18 C 0.07735(15) 0.0369(3) 0.25395(14) 0.0270(6) Uani 1 1 d .
H18A H 0.0979 -0.0308 0.2850 0.032 Uiso 1 1 calc R
C19 C 0.17175(13) 0.3838(2) 0.37032(11) 0.0159(5) Uani 1 1 d .
C20 C 0.11225(16) 0.3672(3) 0.46784(12) 0.0273(6) Uani 1 1 d .
H20A H 0.1135 0.4677 0.4686 0.033 Uiso 1 1 calc R
C21 C 0.03741(19) 0.3187(4) 0.47300(17) 0.0489(9) Uani 1 1 d .
H21A H 0.0024 0.3593 0.4364 0.073 Uiso 1 1 calc R
H21B H 0.0259 0.3449 0.5173 0.073 Uiso 1 1 calc R
H21C H 0.0354 0.2206 0.4686 0.073 Uiso 1 1 calc R
C22 C 0.16987(19) 0.3127(3) 0.52251(14) 0.0415(8) Uani 1 1 d .
H22A H 0.2168 0.3480 0.5162 0.062 Uiso 1 1 calc R
H22B H 0.1703 0.2144 0.5198 0.062 Uiso 1 1 calc R
H22C H 0.1601 0.3402 0.5673 0.062 Uiso 1 1 calc R
C23 C 0.35974(14) 0.6026(2) 0.29516(12) 0.0189(5) Uani 1 1 d .
C24 C 0.34353(15) 0.5005(3) 0.24300(12) 0.0199(5) Uani 1 1 d .
C25 C 0.27064(15) 0.5192(2) 0.20970(12) 0.0198(5) Uani 1 1 d .
C26 C 0.23992(14) 0.6273(2) 0.24274(12) 0.0195(5) Uani 1 1 d .
C27 C 0.29657(14) 0.6784(2) 0.29514(12) 0.0190(5) Uani 1 1 d .
C28 C 0.43242(14) 0.6251(3) 0.33864(13) 0.0281(6) Uani 1 1 d .
H28A H 0.4629 0.6764 0.3127 0.042 Uiso 1 1 calc R
H28B H 0.4551 0.5382 0.3519 0.042 Uiso 1 1 calc R
H28C H 0.4267 0.6755 0.3796 0.042 Uiso 1 1 calc R
C29 C 0.39654(16) 0.4028(3) 0.22327(14) 0.0295(6) Uani 1 1 d .
H29A H 0.4253 0.4472 0.1932 0.044 Uiso 1 1 calc R
H29B H 0.3707 0.3264 0.1994 0.044 Uiso 1 1 calc R
H29C H 0.4284 0.3706 0.2643 0.044 Uiso 1 1 calc R
C30 C 0.23333(17) 0.4388(3) 0.15041(13) 0.0295(7) Uani 1 1 d .
H30A H 0.2499 0.4681 0.1088 0.044 Uiso 1 1 calc R
H30B H 0.1812 0.4524 0.1453 0.044 Uiso 1 1 calc R
H30C H 0.2445 0.3433 0.1583 0.044 Uiso 1 1 calc R
C31 C 0.16507(16) 0.6834(3) 0.22688(15) 0.0314(7) Uani 1 1 d .
H31A H 0.1664 0.7727 0.2064 0.047 Uiso 1 1 calc R
H31B H 0.1452 0.6905 0.2690 0.047 Uiso 1 1 calc R
H31C H 0.1347 0.6236 0.1949 0.047 Uiso 1 1 calc R
C32 C 0.28694(17) 0.7919(2) 0.34191(14) 0.0287(6) Uani 1 1 d .
H32A H 0.2952 0.8774 0.3201 0.043 Uiso 1 1 calc R
H32B H 0.3215 0.7825 0.3845 0.043 Uiso 1 1 calc R
H32C H 0.2378 0.7901 0.3518 0.043 Uiso 1 1 calc R
C33 C 0.19442(17) -0.2352(3) 0.48691(15) 0.0358(7) Uani 1 1 d .
H33A H 0.2460 -0.2119 0.5006 0.043 Uiso 1 1 calc R
H33B H 0.1907 -0.3072 0.4521 0.043 Uiso 1 1 calc R

loop_
_atom_site_aniso_label
_atom_site_aniso_U_11
_atom_site_aniso_U_22
_atom_site_aniso_U_33
_atom_site_aniso_U_23
_atom_site_aniso_U_13
_atom_site_aniso_U_12
Sb1 0.02116(11) 0.01714(10) 0.01603(10) 0.00040(6) 0.00350(7) -0.00008(7)
Rh1 0.01820(11) 0.01025(11) 0.01146(10) 0.00025(7) 0.00096(7) -0.00048(7)
Cl1 0.0626(6) 0.0680(6) 0.0430(5) -0.0096(4) 0.0251(4) -0.0040(5)
Cl2 0.0594(6) 0.0583(6) 0.0511(5) -0.0064(4) -0.0051(4) 0.0184(5)
F1 0.0384(11) 0.0330(11) 0.0912(16) -0.0077(10) 0.0011(10) -0.0166(9)
F2 0.0454(11) 0.0260(9) 0.0461(10) 0.0145(8) 0.0198(8) 0.0151(8)
F3 0.0236(10) 0.0340(10) 0.1031(17) 0.0212(11) 0.0088(10) -0.0036(8)
F4 0.0259(9) 0.0243(9) 0.0409(9) -0.0070(7) -0.0038(7) 0.0054(7)
F5 0.134(2) 0.0368(11) 0.0211(9) 0.0044(8) 0.0256(11) 0.0257(12)
F6 0.0924(17) 0.0399(11) 0.0179(8) -0.0004(7) 0.0106(9) 0.0040(10)
O1 0.0238(10) 0.0247(10) 0.0174(8) -0.0001(7) 0.0079(7) 0.0001(8)
O2 0.0223(10) 0.0155(9) 0.0145(8) -0.0013(7) 0.0023(7) 0.0021(7)
N1 0.0155(11) 0.0147(10) 0.0160(10) -0.0010(8) -0.0011(8) -0.0001(9)
N2 0.0163(10) 0.0129(10) 0.0127(9) 0.0003(8) 0.0008(8) -0.0001(8)
C1 0.0255(14) 0.0174(13) 0.0185(12) -0.0027(10) 0.0014(10) 0.0015(11)
C2 0.0335(16) 0.0242(14) 0.0173(12) -0.0027(10) -0.0055(11) 0.0010(12)
C3 0.0364(17) 0.0253(15) 0.0210(13) 0.0066(11) -0.0055(12) 0.0047(13)
C4 0.0292(15) 0.0154(13) 0.0233(13) 0.0012(10) -0.0015(11) 0.0023(11)
C5 0.0140(12) 0.0142(12) 0.0209(12) -0.0023(9) 0.0012(10) -0.0009(10)
C6 0.0209(13) 0.0085(11) 0.0184(12) -0.0002(9) 0.0019(10) -0.0010(10)
C7 0.0211(14) 0.0145(12) 0.0283(14) -0.0034(10) 0.0004(11) -0.0021(11)
C8 0.0242(15) 0.0181(13) 0.0303(14) -0.0054(11) 0.0081(11) 0.0014(11)
C9 0.0318(16) 0.0203(14) 0.0192(13) -0.0073(10) 0.0041(11) -0.0026(12)
C10 0.0224(14) 0.0160(13) 0.0193(12) -0.0016(10) 0.0003(10) -0.0018(11)
C11 0.0211(13) 0.0078(11) 0.0174(11) 0.0015(9) 0.0022(10) -0.0009(10)
C12 0.0190(13) 0.0131(12) 0.0158(11) 0.0011(9) 0.0020(10) -0.0022(10)
C13 0.0179(13) 0.0190(13) 0.0158(11) -0.0019(10) 0.0028(10) -0.0014(11)
C14 0.0216(14) 0.0220(13) 0.0213(13) -0.0019(10) 0.0006(11) -0.0009(11)
C15 0.0235(15) 0.0359(16) 0.0230(14) -0.0017(12) -0.0029(11) 0.0042(13)
C16 0.0206(15) 0.0486(19) 0.0269(14) -0.0107(13) -0.0007(12) -0.0084(14)
C17 0.0344(18) 0.0356(17) 0.0355(16) -0.0066(13) 0.0064(14) -0.0181(14)
C18 0.0276(16) 0.0250(15) 0.0270(14) 0.0009(11) 0.0012(12) -0.0076(12)
C19 0.0160(13) 0.0164(13) 0.0143(11) 0.0031(9) -0.0003(9) 0.0038(10)
C20 0.0388(17) 0.0298(15) 0.0164(12) 0.0008(11) 0.0136(11) 0.0049(13)
C21 0.048(2) 0.067(2) 0.0380(18) 0.0044(17) 0.0255(16) -0.0008(19)
C22 0.053(2) 0.049(2) 0.0203(14) 0.0026(13) 0.0030(14) 0.0099(17)
C23 0.0232(14) 0.0174(13) 0.0169(12) 0.0017(10) 0.0054(10) -0.0050(11)
C24 0.0263(15) 0.0175(13) 0.0171(12) 0.0025(10) 0.0074(11) -0.0027(11)
C25 0.0292(15) 0.0176(13) 0.0128(11) 0.0032(9) 0.0040(10) -0.0085(11)
C26 0.0257(14) 0.0149(12) 0.0170(12) 0.0073(9) 0.0013(10) -0.0036(10)
C27 0.0284(14) 0.0118(12) 0.0170(12) 0.0042(10) 0.0045(10) -0.0048(11)
C28 0.0226(15) 0.0354(16) 0.0253(14) 0.0004(12) 0.0018(11) -0.0068(12)
C29 0.0399(18) 0.0246(14) 0.0279(14) 0.0021(11) 0.0168(13) 0.0026(13)
C30 0.0421(18) 0.0308(16) 0.0151(12) -0.0017(11) 0.0034(12) -0.0156(13)
C31 0.0298(16) 0.0294(15) 0.0340(15) 0.0139(13) 0.0025(12) 0.0039(13)
C32 0.0442(18) 0.0138(13) 0.0306(15) 0.0006(11) 0.0132(13) 0.0024(12)
C33 0.0292(17) 0.0449(19) 0.0331(16) -0.0123(14) 0.0048(13) 0.0007(14)

loop_
_atom_type_symbol
_atom_type_description
_atom_type_scat_dispersion_real
_atom_type_scat_dispersion_imag
_atom_type_scat_source
C C 0.0033 0.0016 'International Tables Vol C Tables 4.2.6.8 and 6.1.1.4'
H H 0.0000 0.0000 'International Tables Vol C Tables 4.2.6.8 and 6.1.1.4'
N N 0.0061 0.0033 'International Tables Vol C Tables 4.2.6.8 and 6.1.1.4'
O O 0.0106 0.0060 'International Tables Vol C Tables 4.2.6.8 and 6.1.1.4'
F F 0.0171 0.0103 'International Tables Vol C Tables 4.2.6.8 and 6.1.1.4'
Rh Rh -1.1178 0.9187 'International Tables Vol C Tables 4.2.6.8 and 6.1.1.4'
Sb Sb -0.5866 1.5461 'International Tables Vol C Tables 4.2.6.8 and 6.1.1.4'
Cl Cl 0.1484 0.1585 'International Tables Vol C Tables 4.2.6.8 and 6.1.1.4'

loop_
_geom_angle_atom_site_label_1
_geom_angle_atom_site_label_2
_geom_angle_atom_site_label_3
_geom_angle
F1 Sb1 F6 91.58(10)
F1 Sb1 F5 89.18(11)
F6 Sb1 F5 179.24(10)
F1 Sb1 F2 90.57(8)
F6 Sb1 F2 89.20(8)
F5 Sb1 F2 90.79(8)
F1 Sb1 F3 179.04(10)
F6 Sb1 F3 89.24(10)
F5 Sb1 F3 89.99(11)
F2 Sb1 F3 89.93(8)
F1 Sb1 F4 91.65(8)
F6 Sb1 F4 90.27(8)
F5 Sb1 F4 89.71(8)
F2 Sb1 F4 177.73(7)
F3 Sb1 F4 87.86(7)
N2 Rh1 N1 81.51(7)
N2 Rh1 C26 111.08(9)
N1 Rh1 C26 167.41(9)
N2 Rh1 C27 145.09(9)
N1 Rh1 C27 128.84(9)
C26 Rh1 C27 39.61(9)
N2 Rh1 C24 128.96(9)
N1 Rh1 C24 106.33(9)
C26 Rh1 C24 65.83(10)
C27 Rh1 C24 65.17(10)
N2 Rh1 C25 104.88(8)
N1 Rh1 C25 139.33(9)
C26 Rh1 C25 39.03(10)
C27 Rh1 C25 65.13(9)
C24 Rh1 C25 38.84(10)
N2 Rh1 C23 168.21(8)
N1 Rh1 C23 101.99(9)
C26 Rh1 C23 65.61(10)
C27 Rh1 C23 38.22(10)
C24 Rh1 C23 39.29(9)
C25 Rh1 C23 65.10(9)
N2 Rh1 O2 61.15(7)
N1 Rh1 O2 83.01(7)
C26 Rh1 O2 103.15(8)
C27 Rh1 O2 101.40(8)
C24 Rh1 O2 166.49(8)
C25 Rh1 O2 135.75(9)
C23 Rh1 O2 130.19(8)
N2 Rh1 C19 31.03(7)
N1 Rh1 C19 78.19(7)
C26 Rh1 C19 112.68(9)
C27 Rh1 C19 127.77(9)
C24 Rh1 C19 159.70(9)
C25 Rh1 C19 126.94(9)
C23 Rh1 C19 160.51(8)
O2 Rh1 C19 30.35(7)
C19 O1 C20 118.9(2)
C19 O2 Rh1 87.94(13)
C5 N1 C1 119.1(2)
C5 N1 Rh1 123.97(16)
C1 N1 Rh1 116.54(16)
C19 N2 C12 121.2(2)
C19 N2 Rh1 93.32(15)
C12 N2 Rh1 136.59(15)
N1 C1 C2 122.7(2)
C1 C2 C3 118.5(2)
C4 C3 C2 118.7(2)
C3 C4 C5 120.5(2)
N1 C5 C4 120.6(2)
N1 C5 C6 120.2(2)
C4 C5 C6 119.0(2)
C7 C6 C11 119.4(2)
C7 C6 C5 115.1(2)
C11 C6 C5 125.4(2)
C6 C7 C8 121.3(2)
C9 C8 C7 119.4(2)
C8 C9 C10 119.7(2)
C9 C10 C11 122.2(2)
C10 C11 C6 118.0(2)
C10 C11 C12 121.2(2)
C6 C11 C12 120.7(2)
N2 C12 C11 108.33(19)
N2 C12 C13 111.54(19)
C11 C12 C13 113.83(19)
C14 C13 C18 119.2(2)
C14 C13 C12 120.4(2)
C18 C13 C12 120.4(2)
C13 C14 C15 120.2(3)
C16 C15 C14 120.1(3)
C15 C16 C17 120.1(3)
C16 C17 C18 120.0(3)
C17 C18 C13 120.3(3)
O2 C19 N2 116.7(2)
O2 C19 O1 123.2(2)
N2 C19 O1 120.0(2)
O2 C19 Rh1 61.72(12)
N2 C19 Rh1 55.64(12)
O1 C19 Rh1 170.52(17)
O1 C20 C22 109.0(2)
O1 C20 C21 104.7(2)
C22 C20 C21 113.7(3)
C27 C23 C24 107.6(2)
C27 C23 C28 127.2(2)
C24 C23 C28 125.1(2)
C27 C23 Rh1 69.97(14)
C24 C23 Rh1 69.52(14)
C28 C23 Rh1 127.88(17)
C25 C24 C23 107.9(2)
C25 C24 C29 126.5(2)
C23 C24 C29 125.3(2)
C25 C24 Rh1 71.22(14)
C23 C24 Rh1 71.20(14)
C29 C24 Rh1 127.89(18)
C24 C25 C26 108.5(2)
C24 C25 C30 125.3(2)
C26 C25 C30 126.2(2)
C24 C25 Rh1 69.94(13)
C26 C25 Rh1 69.65(13)
C30 C25 Rh1 126.22(17)
C25 C26 C27 106.7(2)
C25 C26 C31 128.5(2)
C27 C26 C31 124.7(2)
C25 C26 Rh1 71.32(13)
C27 C26 Rh1 70.34(13)
C31 C26 Rh1 124.71(17)
C23 C27 C26 109.2(2)
C23 C27 C32 126.8(2)
C26 C27 C32 124.0(2)
C23 C27 Rh1 71.82(14)
C26 C27 Rh1 70.06(13)
C32 C27 Rh1 123.22(17)
Cl2 C33 Cl1 111.77(17)

loop_
_geom_bond_atom_site_label_1
_geom_bond_atom_site_label_2
_geom_bond_distance
Sb1 F1 1.8514(18)
Sb1 F6 1.8559(16)
Sb1 F5 1.8616(17)
Sb1 F2 1.8709(16)
Sb1 F3 1.8728(18)
Sb1 F4 1.8763(15)
Rh1 N2 2.090(2)
Rh1 N1 2.1100(19)
Rh1 C26 2.135(2)
Rh1 C27 2.139(2)
Rh1 C24 2.141(2)
Rh1 C25 2.158(2)
Rh1 C23 2.163(2)
Rh1 O2 2.2275(17)
Rh1 C19 2.528(2)
Cl1 C33 1.761(3)
Cl2 C33 1.760(3)
O1 C19 1.339(3)
O1 C20 1.462(3)
O2 C19 1.278(3)
N1 C5 1.346(3)
N1 C1 1.348(3)
N2 C19 1.305(3)
N2 C12 1.462(3)
C1 C2 1.383(3)
C2 C3 1.384(4)
C3 C4 1.382(4)
C4 C5 1.387(3)
C5 C6 1.509(3)
C6 C7 1.394(4)
C6 C11 1.410(3)
C7 C8 1.394(4)
C8 C9 1.378(4)
C9 C10 1.386(4)
C10 C11 1.394(3)
C11 C12 1.523(3)
C12 C13 1.531(3)
C13 C14 1.386(4)
C13 C18 1.390(4)
C14 C15 1.392(4)
C15 C16 1.377(4)
C16 C17 1.380(4)
C17 C18 1.388(4)
C20 C22 1.498(4)
C20 C21 1.511(4)
C23 C27 1.409(4)
C23 C24 1.447(3)
C23 C28 1.504(4)
C24 C25 1.429(4)
C24 C29 1.495(4)
C25 C26 1.434(4)
C25 C30 1.496(3)
C26 C27 1.448(3)
C26 C31 1.498(4)
C27 C32 1.495(3)
